data_7038152
loop_
_publ_author_name
'Whited, Matthew T.'
'Deetz, Alexander M.'
'Donnell, Theodore M.'
'Janzen, Daron E.'

_publ_section_title
;
 Examining the role of Rh/Si cooperation in alkene hydrogenation by a
 pincer-type [P2Si]Rh complex.
;
_journal_issue 24
_journal_name_full 'Dalton transactions (Cambridge, England : 2003)'
_journal_page_first 9758
_journal_page_last 9761
_journal_paper_doi 10.1039/c6dt00027d
_journal_volume 45
_journal_year 2016
_chemical_formula_moiety 'C44 H60 F3 O3 P2 Rh S Si'
_chemical_formula_sum 'C44 H60 F3 O3 P2 Rh S Si'
_chemical_formula_weight 918.92
_space_group_crystal_system orthorhombic
_space_group_IT_number 19
_space_group_name_Hall 'P 2ac 2ab'
_space_group_name_H-M_alt 'P 21 21 21'
_symmetry_space_group_name_Hall 'P 2ac 2ab'
_symmetry_space_group_name_H-M 'P 21 21 21'
_atom_sites_solution_hydrogens geom
_atom_sites_solution_primary direct
_atom_sites_solution_secondary difmap
_audit_creation_date 2015-12-27
_audit_creation_method
;
Olex2 1.2
(compiled 2015.09.30 svn.r3233 for OlexSys, GUI svn.r5103)
;
_audit_update_record
;
2015-12-28 deposited with the CCDC.
2016-01-26 downloaded from the CCDC.
;
_cell_angle_alpha 90
_cell_angle_beta 90
_cell_angle_gamma 90
_cell_formula_units_Z 4
_cell_length_a 11.5434(5)
_cell_length_b 17.6337(7)
_cell_length_c 20.4488(8)
_cell_measurement_reflns_used 1069
_cell_measurement_temperature 100.(2)
_cell_measurement_theta_max 23.3021
_cell_measurement_theta_min 2.0310
_cell_volume 4162.4(3)
_computing_cell_refinement 'SAINT v8.34A (Bruker, 2013)'
_computing_data_collection 'SAINT v8.34A (Bruker, 2013)'
_computing_data_reduction 'SAINT v8.34A (Bruker, 2013)'
_computing_molecular_graphics 'Olex2 (Dolomanov et al., 2009)'
_computing_publication_material 'Olex2 (Dolomanov et al., 2009)'
_computing_structure_refinement 'ShelXL (Sheldrick, 2015)'
_computing_structure_solution 'SIR2004 (Burla, et al., 2005)'
_diffrn_ambient_temperature 100.(2)
_diffrn_detector_area_resol_mean 10.4167
_diffrn_measured_fraction_theta_full 0.998
_diffrn_measured_fraction_theta_max 0.998
_diffrn_measurement_device_type 'Bruker D8 QUEST diffractometer'
_diffrn_measurement_method '\f and \w scans'
_diffrn_radiation_type MoK\a
_diffrn_radiation_wavelength 0.71073
_diffrn_reflns_av_R_equivalents 0.0905
_diffrn_reflns_av_unetI/netI 0.0547
_diffrn_reflns_Laue_measured_fraction_full 0.998
_diffrn_reflns_Laue_measured_fraction_max 0.998
_diffrn_reflns_limit_h_max 14
_diffrn_reflns_limit_h_min -14
_diffrn_reflns_limit_k_max 22
_diffrn_reflns_limit_k_min -22
_diffrn_reflns_limit_l_max 25
_diffrn_reflns_limit_l_min -25
_diffrn_reflns_number 74846
_diffrn_reflns_point_group_measured_fraction_full 0.999
_diffrn_reflns_point_group_measured_fraction_max 0.999
_diffrn_reflns_theta_full 25.242
_diffrn_reflns_theta_max 26.370
_diffrn_reflns_theta_min 2.901
_diffrn_source 'sealed tube'
_diffrn_source_type 'Siemens KFFMo2K-90'
_diffrn_standards_number 0
_exptl_absorpt_coefficient_mu 0.620
_exptl_absorpt_correction_T_max 0.95
_exptl_absorpt_correction_T_min 0.45
_exptl_absorpt_correction_type multi-scan
_exptl_absorpt_process_details
;
Krause, L.; Herbst-Irmer, R.; Sheldrick, G. M.; Stalke, D. (2015). J. Appl.
Cryst. 48, 3-10.
;
_exptl_crystal_colour yellow
_exptl_crystal_density_diffrn 1.466
_exptl_crystal_density_method 'not measured'
_exptl_crystal_description needle
_exptl_crystal_F_000 1920
_exptl_crystal_size_max 0.371
_exptl_crystal_size_mid 0.090
_exptl_crystal_size_min 0.078
_refine_diff_density_max 0.899
_refine_diff_density_min -0.442
_refine_diff_density_rms 0.085
_refine_ls_abs_structure_details
;
 Flack x determined using 2896 quotients [(I+)-(I-)]/[(I+)+(I-)]
 (Parsons, Flack and Wagner, Acta Cryst. B69 (2013) 249-259).
;
_refine_ls_abs_structure_Flack 0.138(15)
_refine_ls_extinction_method none
_refine_ls_goodness_of_fit_ref 1.066
_refine_ls_hydrogen_treatment constr
_refine_ls_matrix_type full
_refine_ls_number_parameters 496
_refine_ls_number_reflns 8519
_refine_ls_number_restraints 382
_refine_ls_restrained_S_all 1.047
_refine_ls_R_factor_all 0.0519
_refine_ls_R_factor_gt 0.0384
_refine_ls_shift/su_max 0.001
_refine_ls_shift/su_mean 0.000
_refine_ls_structure_factor_coef Fsqd
_refine_ls_weighting_details 'w=1/[\s^2^(Fo^2^)+(0.0285P)^2^+2.0805P] where P=(Fo^2^+2Fc^2^)/3'
_refine_ls_weighting_scheme calc
_refine_ls_wR_factor_gt 0.0690
_refine_ls_wR_factor_ref 0.0724
_reflns_Friedel_coverage 0.800
_reflns_Friedel_fraction_full 0.999
_reflns_Friedel_fraction_max 0.999
_reflns_number_gt 7374
_reflns_number_total 8519
_reflns_threshold_expression 'I > 2\s(I)'
_cod_data_source_file c6dt00027d2.cif
_cod_data_source_block TfO1-Cy
_cod_depositor_comments 'Adding full bibliography for 7038150--7038153.cif.'
_cod_database_code 7038152
_shelx_space_group_comment
;
The symmetry employed for this shelxl refinement is uniquely defined
by the following loop, which should always be used as a source of
symmetry information in preference to the above space-group names.
They are only intended as comments.
;
_shelx_estimated_absorpt_t_max 0.953
_shelx_estimated_absorpt_t_min 0.803

loop_
_space_group_symop_operation_xyz
'x, y, z'
'-x+1/2, -y, z+1/2'
'-x, y+1/2, -z+1/2'
'x+1/2, -y+1/2, -z'

loop_
_atom_site_label
_atom_site_type_symbol
_atom_site_fract_x
_atom_site_fract_y
_atom_site_fract_z
_atom_site_U_iso_or_equiv
_atom_site_adp_type
_atom_site_occupancy
_atom_site_site_symmetry_order
_atom_site_calc_flag
_atom_site_refinement_flags_posn
_atom_site_refinement_flags_adp
Rh1 Rh 0.50869(3) 0.33324(2) 0.74541(2) 0.00564(9) Uani 1 1 d . .
S1 S 0.09729(10) 0.33771(8) 0.71616(6) 0.0120(3) Uani 1 1 d . .
P1 P 0.53641(12) 0.39169(8) 0.84841(6) 0.0072(3) Uani 1 1 d . .
P2 P 0.52502(12) 0.39948(8) 0.64603(6) 0.0062(3) Uani 1 1 d . .
Si1 Si 0.33936(9) 0.39606(6) 0.75028(8) 0.0068(2) Uani 1 1 d . .
F1 F 0.0263(3) 0.25332(19) 0.81279(15) 0.0348(9) Uani 1 1 d . .
F2 F -0.0618(3) 0.2352(2) 0.72169(17) 0.0413(10) Uani 1 1 d . .
F3 F 0.1095(3) 0.19170(16) 0.73585(17) 0.0329(9) Uani 1 1 d . .
O1 O 0.2135(2) 0.33615(17) 0.75018(17) 0.0138(6) Uani 1 1 d . .
O2 O 0.0231(3) 0.39550(19) 0.74063(19) 0.0232(9) Uani 1 1 d . .
O3 O 0.1068(3) 0.3272(2) 0.64771(16) 0.0211(9) Uani 1 1 d . .
C1 C 0.3157(5) 0.4493(3) 0.8292(2) 0.0081(11) Uani 1 1 d . U
C2 C 0.2150(5) 0.4876(3) 0.8478(2) 0.0129(11) Uani 1 1 d . U
H2 H 0.1478 0.4844 0.8211 0.015 Uiso 1 1 calc R .
C3 C 0.2119(5) 0.5302(3) 0.9047(2) 0.0148(12) Uani 1 1 d . U
H3 H 0.1427 0.5556 0.9169 0.018 Uiso 1 1 calc R .
C4 C 0.3098(5) 0.5359(3) 0.9439(2) 0.0144(12) Uani 1 1 d . U
H4 H 0.3084 0.5668 0.9819 0.017 Uiso 1 1 calc R .
C5 C 0.4087(5) 0.4967(3) 0.9276(2) 0.0116(11) Uani 1 1 d . U
H5 H 0.4747 0.4995 0.9552 0.014 Uiso 1 1 calc R .
C6 C 0.4128(5) 0.4528(3) 0.8706(2) 0.0069(11) Uani 1 1 d . U
C7 C 0.3147(5) 0.4633(3) 0.6796(2) 0.0086(11) Uani 1 1 d . U
C8 C 0.2192(4) 0.5106(3) 0.6702(2) 0.0096(11) Uani 1 1 d . U
H8 H 0.1569 0.5091 0.7006 0.011 Uiso 1 1 calc R .
C9 C 0.2135(5) 0.5598(3) 0.6172(3) 0.0132(12) Uani 1 1 d . U
H9 H 0.1475 0.5912 0.6114 0.016 Uiso 1 1 calc R .
C10 C 0.3035(5) 0.5630(3) 0.5732(2) 0.0127(11) Uani 1 1 d . U
H10 H 0.2997 0.5971 0.5372 0.015 Uiso 1 1 calc R .
C11 C 0.3994(5) 0.5170(3) 0.5809(2) 0.0115(11) Uani 1 1 d . U
H11 H 0.4609 0.5191 0.5501 0.014 Uiso 1 1 calc R .
C12 C 0.4058(5) 0.4670(3) 0.6342(2) 0.0076(11) Uani 1 1 d . U
C13 C 0.5298(4) 0.3193(3) 0.9161(2) 0.0095(12) Uani 1 1 d . U
H13 H 0.5724 0.2739 0.8995 0.011 Uiso 1 1 calc R .
C14 C 0.5856(5) 0.3390(3) 0.9820(2) 0.0141(11) Uani 1 1 d . U
H14A H 0.5426 0.3810 1.0029 0.017 Uiso 1 1 calc R .
H14B H 0.6666 0.3557 0.9750 0.017 Uiso 1 1 calc R .
C15 C 0.5840(5) 0.2690(3) 1.0270(3) 0.0182(12) Uani 1 1 d . U
H15A H 0.6342 0.2292 1.0079 0.022 Uiso 1 1 calc R .
H15B H 0.6167 0.2831 1.0700 0.022 Uiso 1 1 calc R .
C16 C 0.4631(5) 0.2370(3) 1.0367(2) 0.0195(13) Uani 1 1 d . U
H16A H 0.4160 0.2734 1.0622 0.023 Uiso 1 1 calc R .
H16B H 0.4680 0.1892 1.0620 0.023 Uiso 1 1 calc R .
C17 C 0.4047(5) 0.2218(3) 0.9711(3) 0.0189(13) Uani 1 1 d . U
H17A H 0.4460 0.1804 0.9482 0.023 Uiso 1 1 calc R .
H17B H 0.3238 0.2053 0.9786 0.023 Uiso 1 1 calc R .
C18 C 0.4054(5) 0.2927(3) 0.9287(3) 0.0129(12) Uani 1 1 d . U
H18A H 0.3614 0.3335 0.9508 0.016 Uiso 1 1 calc R .
H18B H 0.3669 0.2817 0.8864 0.016 Uiso 1 1 calc R .
C19 C 0.6634(5) 0.4503(3) 0.8737(2) 0.0085(12) Uani 1 1 d . U
H19 H 0.6599 0.4549 0.9224 0.010 Uiso 1 1 calc R .
C20 C 0.6609(5) 0.5314(3) 0.8463(3) 0.0120(12) Uani 1 1 d . U
H20A H 0.6600 0.5296 0.7979 0.014 Uiso 1 1 calc R .
H20B H 0.5894 0.5573 0.8610 0.014 Uiso 1 1 calc R .
C21 C 0.7667(5) 0.5759(3) 0.8694(3) 0.0143(13) Uani 1 1 d . U
H21A H 0.7664 0.6268 0.8489 0.017 Uiso 1 1 calc R .
H21B H 0.7626 0.5828 0.9174 0.017 Uiso 1 1 calc R .
C22 C 0.8781(5) 0.5354(3) 0.8521(3) 0.0160(12) Uani 1 1 d . U
H22A H 0.8850 0.5321 0.8039 0.019 Uiso 1 1 calc R .
H22B H 0.9447 0.5651 0.8686 0.019 Uiso 1 1 calc R .
C23 C 0.8824(5) 0.4566(3) 0.8808(3) 0.0148(12) Uani 1 1 d . U
H23A H 0.8821 0.4596 0.9291 0.018 Uiso 1 1 calc R .
H23B H 0.9547 0.4309 0.8670 0.018 Uiso 1 1 calc R .
C24 C 0.7773(4) 0.4108(3) 0.8574(2) 0.0101(11) Uani 1 1 d . U
H24A H 0.7826 0.4034 0.8095 0.012 Uiso 1 1 calc R .
H24B H 0.7784 0.3602 0.8783 0.012 Uiso 1 1 calc R .
C25 C 0.5035(4) 0.3337(3) 0.57479(19) 0.0096(9) Uani 1 1 d . U
H25 H 0.5450 0.2858 0.5864 0.011 Uiso 1 1 calc R .
C26 C 0.3753(4) 0.3120(3) 0.5669(2) 0.0116(12) Uani 1 1 d . U
H26A H 0.3426 0.2983 0.6101 0.014 Uiso 1 1 calc R .
H26B H 0.3314 0.3560 0.5499 0.014 Uiso 1 1 calc R .
C27 C 0.3623(5) 0.2448(3) 0.5198(2) 0.0157(12) Uani 1 1 d . U
H27A H 0.4039 0.2002 0.5375 0.019 Uiso 1 1 calc R .
H27B H 0.2794 0.2313 0.5155 0.019 Uiso 1 1 calc R .
C28 C 0.4116(5) 0.2653(3) 0.4526(2) 0.0170(12) Uani 1 1 d . U
H28A H 0.4079 0.2205 0.4236 0.020 Uiso 1 1 calc R .
H28B H 0.3641 0.3060 0.4328 0.020 Uiso 1 1 calc R .
C29 C 0.5365(4) 0.2919(3) 0.4584(2) 0.0138(12) Uani 1 1 d . U
H29A H 0.5641 0.3088 0.4149 0.017 Uiso 1 1 calc R .
H29B H 0.5856 0.2488 0.4724 0.017 Uiso 1 1 calc R .
C30 C 0.5503(5) 0.3575(3) 0.5076(2) 0.0121(12) Uani 1 1 d . U
H30A H 0.6331 0.3713 0.5115 0.015 Uiso 1 1 calc R .
H30B H 0.5074 0.4025 0.4918 0.015 Uiso 1 1 calc R .
C31 C 0.6522(4) 0.4568(3) 0.6191(2) 0.0068(11) Uani 1 1 d . U
H31 H 0.6379 0.4722 0.5728 0.008 Uiso 1 1 calc R .
C32 C 0.7656(4) 0.4119(3) 0.6202(3) 0.0127(12) Uani 1 1 d . U
H32A H 0.7828 0.3960 0.6656 0.015 Uiso 1 1 calc R .
H32B H 0.7570 0.3657 0.5932 0.015 Uiso 1 1 calc R .
C33 C 0.8656(5) 0.4594(3) 0.5941(3) 0.0162(12) Uani 1 1 d . U
H33A H 0.9382 0.4296 0.5967 0.019 Uiso 1 1 calc R .
H33B H 0.8514 0.4716 0.5475 0.019 Uiso 1 1 calc R .
C34 C 0.8799(5) 0.5327(3) 0.6325(3) 0.0199(13) Uani 1 1 d . U
H34A H 0.9416 0.5638 0.6124 0.024 Uiso 1 1 calc R .
H34B H 0.9035 0.5208 0.6779 0.024 Uiso 1 1 calc R .
C35 C 0.7670(5) 0.5774(3) 0.6335(3) 0.0190(14) Uani 1 1 d . U
H35A H 0.7490 0.5950 0.5886 0.023 Uiso 1 1 calc R .
H35B H 0.7764 0.6226 0.6616 0.023 Uiso 1 1 calc R .
C36 C 0.6666(5) 0.5294(3) 0.6590(3) 0.0190(14) Uani 1 1 d . U
H36A H 0.5941 0.5593 0.6569 0.023 Uiso 1 1 calc R .
H36B H 0.6809 0.5162 0.7053 0.023 Uiso 1 1 calc R .
C37 C 0.4571(5) 0.2193(3) 0.7764(2) 0.0095(11) Uani 1 1 d . U
H37 H 0.3863 0.2103 0.8036 0.011 Uiso 1 1 calc R .
C38 C 0.4521(5) 0.2232(3) 0.7079(2) 0.0113(12) Uani 1 1 d . U
H38 H 0.3782 0.2167 0.6831 0.014 Uiso 1 1 calc R .
C39 C 0.5680(4) 0.1886(3) 0.6845(3) 0.0118(11) Uani 1 1 d . U
H39 H 0.5722 0.1718 0.6379 0.014 Uiso 1 1 calc R .
C40 C 0.5901(4) 0.1280(3) 0.7372(2) 0.0134(11) Uani 1 1 d . U
H40A H 0.5315 0.0870 0.7370 0.016 Uiso 1 1 calc R .
H40B H 0.6692 0.1064 0.7351 0.016 Uiso 1 1 calc R .
C41 C 0.5742(4) 0.1839(3) 0.7938(2) 0.0122(12) Uani 1 1 d . U
H41 H 0.5832 0.1633 0.8391 0.015 Uiso 1 1 calc R .
C42 C 0.6588(4) 0.2468(3) 0.7727(2) 0.0110(12) Uani 1 1 d . U
H42 H 0.7291 0.2613 0.7984 0.013 Uiso 1 1 calc R .
C43 C 0.6534(5) 0.2500(3) 0.7062(2) 0.0118(12) Uani 1 1 d . U
H43 H 0.7197 0.2673 0.6785 0.014 Uiso 1 1 calc R .
C44 C 0.0397(4) 0.2491(3) 0.7491(3) 0.0183(10) Uani 1 1 d . U

loop_
_atom_site_aniso_label
_atom_site_aniso_U_11
_atom_site_aniso_U_22
_atom_site_aniso_U_33
_atom_site_aniso_U_23
_atom_site_aniso_U_13
_atom_site_aniso_U_12
Rh1 0.00531(15) 0.00627(15) 0.00534(16) -0.00025(18) -0.00028(18) 0.00079(15)
S1 0.0085(6) 0.0150(6) 0.0124(6) -0.0020(6) -0.0017(5) -0.0026(6)
P1 0.0064(7) 0.0081(7) 0.0070(6) 0.0005(6) -0.0005(5) 0.0008(6)
P2 0.0045(7) 0.0068(7) 0.0073(6) 0.0003(5) 0.0008(5) 0.0001(6)
Si1 0.0069(5) 0.0078(6) 0.0055(6) -0.0002(7) -0.0003(7) 0.0003(4)
F1 0.047(2) 0.040(2) 0.0177(17) 0.0039(15) 0.0115(16) -0.0096(18)
F2 0.0212(18) 0.052(2) 0.051(2) 0.0135(19) -0.0114(16) -0.0224(18)
F3 0.0354(18) 0.0144(16) 0.049(2) -0.0006(16) 0.0096(17) 0.0018(14)
O1 0.0105(14) 0.0168(16) 0.0140(16) 0.001(2) -0.0046(17) -0.0023(14)
O2 0.0171(18) 0.0205(18) 0.032(2) -0.0030(18) 0.0038(19) 0.0062(14)
O3 0.020(2) 0.030(2) 0.0123(18) -0.0024(19) -0.0027(15) -0.0050(19)
C1 0.012(3) 0.008(3) 0.005(2) 0.004(2) 0.0016(19) -0.002(2)
C2 0.010(3) 0.015(3) 0.013(3) 0.001(2) 0.000(2) -0.002(2)
C3 0.011(3) 0.017(3) 0.016(3) -0.002(2) 0.007(2) 0.002(2)
C4 0.018(3) 0.015(3) 0.010(3) -0.003(2) 0.002(2) -0.001(2)
C5 0.011(3) 0.011(3) 0.013(3) -0.001(2) 0.000(2) -0.001(2)
C6 0.007(3) 0.005(3) 0.009(2) 0.0022(19) 0.0019(19) -0.002(2)
C7 0.010(3) 0.008(3) 0.008(2) -0.003(2) -0.0034(19) -0.004(2)
C8 0.006(2) 0.010(3) 0.013(3) -0.002(2) -0.0002(19) -0.003(2)
C9 0.011(3) 0.010(3) 0.019(3) -0.001(2) -0.005(2) 0.003(2)
C10 0.020(3) 0.006(3) 0.012(3) 0.001(2) -0.005(2) 0.003(2)
C11 0.015(3) 0.008(3) 0.011(3) -0.001(2) 0.003(2) -0.002(2)
C12 0.009(3) 0.006(3) 0.008(2) -0.0020(19) -0.0053(19) 0.001(2)
C13 0.009(3) 0.008(3) 0.011(2) 0.0018(19) -0.0036(18) -0.003(2)
C14 0.017(3) 0.015(3) 0.011(2) 0.004(2) -0.0026(19) -0.003(3)
C15 0.023(3) 0.018(3) 0.014(3) 0.006(2) -0.004(2) -0.005(2)
C16 0.027(3) 0.019(3) 0.012(3) 0.006(2) 0.002(2) -0.004(2)
C17 0.015(3) 0.023(3) 0.019(3) 0.004(2) 0.003(2) -0.010(3)
C18 0.012(3) 0.016(3) 0.012(2) 0.000(2) 0.0004(19) 0.000(2)
C19 0.009(3) 0.011(3) 0.006(3) -0.002(2) 0.000(2) -0.003(2)
C20 0.011(3) 0.012(3) 0.013(3) 0.002(2) -0.002(2) 0.001(2)
C21 0.009(3) 0.010(3) 0.024(3) -0.002(2) -0.002(2) -0.005(2)
C22 0.011(3) 0.017(3) 0.020(3) 0.000(2) 0.001(2) -0.004(2)
C23 0.012(3) 0.016(3) 0.017(3) 0.000(2) 0.000(2) 0.000(2)
C24 0.008(2) 0.015(3) 0.007(3) -0.001(2) -0.001(2) -0.001(2)
C25 0.013(2) 0.007(2) 0.0084(19) -0.0032(19) 0.002(2) -0.003(3)
C26 0.011(3) 0.013(3) 0.011(2) -0.003(2) 0.000(2) -0.001(2)
C27 0.009(3) 0.019(3) 0.018(3) -0.003(2) 0.000(2) -0.007(2)
C28 0.022(3) 0.015(3) 0.014(3) -0.007(2) 0.001(2) -0.006(2)
C29 0.020(3) 0.016(3) 0.006(2) -0.003(2) 0.003(2) -0.004(2)
C30 0.013(3) 0.011(3) 0.011(2) 0.0004(19) 0.001(2) -0.003(2)
C31 0.006(3) 0.007(3) 0.007(3) 0.003(2) 0.001(2) -0.001(2)
C32 0.011(3) 0.016(3) 0.011(3) 0.003(2) -0.001(2) -0.002(2)
C33 0.008(3) 0.016(3) 0.025(3) 0.008(2) 0.001(2) 0.003(2)
C34 0.016(3) 0.022(3) 0.021(3) 0.009(2) -0.001(2) -0.006(2)
C35 0.024(3) 0.011(3) 0.023(3) -0.007(2) 0.002(3) -0.006(2)
C36 0.021(3) 0.018(3) 0.018(3) -0.005(2) 0.004(2) -0.009(3)
C37 0.014(3) 0.003(3) 0.012(2) 0.0004(19) 0.0019(18) -0.003(2)
C38 0.012(3) 0.005(3) 0.017(3) 0.000(2) -0.005(2) -0.002(2)
C39 0.018(3) 0.005(3) 0.012(2) -0.002(2) 0.001(2) 0.003(2)
C40 0.016(2) 0.007(2) 0.017(3) -0.002(2) -0.001(2) 0.0018(18)
C41 0.017(3) 0.011(3) 0.009(2) 0.0025(19) -0.0011(19) 0.002(2)
C42 0.010(3) 0.006(3) 0.017(3) 0.0014(19) -0.0001(19) 0.004(2)
C43 0.009(2) 0.008(3) 0.018(3) -0.003(2) 0.0019(19) 0.007(2)
C44 0.017(2) 0.018(3) 0.020(3) 0.002(3) -0.005(3) -0.0057(19)

loop_
_atom_type_symbol
_atom_type_description
_atom_type_scat_dispersion_real
_atom_type_scat_dispersion_imag
_atom_type_scat_source
C C 0.0033 0.0016 'International Tables Vol C Tables 4.2.6.8 and 6.1.1.4'
H H 0.0000 0.0000 'International Tables Vol C Tables 4.2.6.8 and 6.1.1.4'
F F 0.0171 0.0103 'International Tables Vol C Tables 4.2.6.8 and 6.1.1.4'
O O 0.0106 0.0060 'International Tables Vol C Tables 4.2.6.8 and 6.1.1.4'
P P 0.1023 0.0942 'International Tables Vol C Tables 4.2.6.8 and 6.1.1.4'
Rh Rh -1.1178 0.9187 'International Tables Vol C Tables 4.2.6.8 and 6.1.1.4'
S S 0.1246 0.1234 'International Tables Vol C Tables 4.2.6.8 and 6.1.1.4'
Si Si 0.0817 0.0704 'International Tables Vol C Tables 4.2.6.8 and 6.1.1.4'

loop_
_geom_angle_atom_site_label_1
_geom_angle_atom_site_label_2
_geom_angle_atom_site_label_3
_geom_angle
P1 Rh1 C42 88.38(13)
P2 Rh1 P1 122.81(4)
P2 Rh1 C42 117.61(12)
P2 Rh1 C43 87.64(13)
Si1 Rh1 P1 82.16(5)
Si1 Rh1 P2 82.14(5)
Si1 Rh1 C42 160.08(13)
Si1 Rh1 C43 159.25(13)
C37 Rh1 P1 100.28(13)
C37 Rh1 P2 136.73(13)
C37 Rh1 Si1 101.69(15)
C37 Rh1 C42 62.71(19)
C37 Rh1 C43 73.78(19)
C38 Rh1 P1 137.66(14)
C38 Rh1 P2 99.30(14)
C38 Rh1 Si1 101.13(14)
C38 Rh1 C37 37.44(17)
C38 Rh1 C42 74.38(19)
C38 Rh1 C43 62.7(2)
C43 Rh1 P1 118.46(13)
C43 Rh1 C42 33.40(17)
O1 S1 C44 97.9(2)
O2 S1 O1 112.7(2)
O2 S1 C44 105.3(2)
O3 S1 O1 112.6(2)
O3 S1 O2 119.2(2)
O3 S1 C44 106.3(3)
C6 P1 Rh1 111.66(17)
C6 P1 C13 100.5(2)
C6 P1 C19 102.4(2)
C13 P1 Rh1 110.69(16)
C19 P1 Rh1 126.42(17)
C19 P1 C13 101.8(2)
C12 P2 Rh1 112.08(17)
C12 P2 C25 101.5(2)
C12 P2 C31 101.5(2)
C25 P2 Rh1 110.67(15)
C31 P2 Rh1 125.95(17)
C31 P2 C25 102.1(2)
O1 Si1 Rh1 114.40(11)
O1 Si1 C1 100.2(2)
O1 Si1 C7 104.3(2)
C1 Si1 Rh1 114.12(18)
C1 Si1 C7 108.6(2)
C7 Si1 Rh1 113.95(18)
S1 O1 Si1 135.0(2)
C2 C1 Si1 126.4(4)
C2 C1 C6 118.5(5)
C6 C1 Si1 115.0(4)
C1 C2 H2 119.6
C3 C2 C1 120.8(5)
C3 C2 H2 119.6
C2 C3 H3 119.9
C2 C3 C4 120.2(5)
C4 C3 H3 119.9
C3 C4 H4 120.0
C5 C4 C3 119.9(5)
C5 C4 H4 120.0
C4 C5 H5 119.7
C4 C5 C6 120.5(5)
C6 C5 H5 119.7
C1 C6 P1 116.2(4)
C5 C6 P1 123.7(4)
C5 C6 C1 119.9(5)
C8 C7 Si1 126.8(4)
C8 C7 C12 118.2(5)
C12 C7 Si1 115.0(4)
C7 C8 H8 119.4
C9 C8 C7 121.2(5)
C9 C8 H8 119.4
C8 C9 H9 120.0
C10 C9 C8 120.0(5)
C10 C9 H9 120.0
C9 C10 H10 119.8
C9 C10 C11 120.4(5)
C11 C10 H10 119.8
C10 C11 H11 120.0
C10 C11 C12 120.0(5)
C12 C11 H11 120.0
C7 C12 P2 116.4(4)
C11 C12 P2 123.3(4)
C11 C12 C7 120.2(5)
P1 C13 H13 105.8
C14 C13 P1 118.4(4)
C14 C13 H13 105.8
C18 C13 P1 111.6(3)
C18 C13 H13 105.8
C18 C13 C14 108.4(4)
C13 C14 H14A 109.7
C13 C14 H14B 109.7
C13 C14 C15 109.8(4)
H14A C14 H14B 108.2
C15 C14 H14A 109.7
C15 C14 H14B 109.7
C14 C15 H15A 109.0
C14 C15 H15B 109.0
H15A C15 H15B 107.8
C16 C15 C14 112.8(4)
C16 C15 H15A 109.0
C16 C15 H15B 109.0
C15 C16 H16A 109.5
C15 C16 H16B 109.5
C15 C16 C17 110.8(4)
H16A C16 H16B 108.1
C17 C16 H16A 109.5
C17 C16 H16B 109.5
C16 C17 H17A 109.5
C16 C17 H17B 109.5
H17A C17 H17B 108.1
C18 C17 C16 110.8(5)
C18 C17 H17A 109.5
C18 C17 H17B 109.5
C13 C18 H18A 109.5
C13 C18 H18B 109.5
C17 C18 C13 110.6(4)
C17 C18 H18A 109.5
C17 C18 H18B 109.5
H18A C18 H18B 108.1
P1 C19 H19 106.8
C20 C19 P1 113.6(4)
C20 C19 H19 106.8
C24 C19 P1 111.3(4)
C24 C19 H19 106.8
C24 C19 C20 111.2(4)
C19 C20 H20A 109.5
C19 C20 H20B 109.5
H20A C20 H20B 108.1
C21 C20 C19 110.5(4)
C21 C20 H20A 109.5
C21 C20 H20B 109.5
C20 C21 H21A 109.4
C20 C21 H21B 109.4
H21A C21 H21B 108.0
C22 C21 C20 111.3(4)
C22 C21 H21A 109.4
C22 C21 H21B 109.4
C21 C22 H22A 109.3
C21 C22 H22B 109.3
H22A C22 H22B 107.9
C23 C22 C21 111.8(5)
C23 C22 H22A 109.3
C23 C22 H22B 109.3
C22 C23 H23A 109.7
C22 C23 H23B 109.7
C22 C23 C24 109.7(5)
H23A C23 H23B 108.2
C24 C23 H23A 109.7
C24 C23 H23B 109.7
C19 C24 C23 111.9(4)
C19 C24 H24A 109.2
C19 C24 H24B 109.2
C23 C24 H24A 109.2
C23 C24 H24B 109.2
H24A C24 H24B 107.9
P2 C25 H25 106.0
C26 C25 P2 111.2(3)
C26 C25 H25 106.0
C30 C25 P2 118.6(3)
C30 C25 H25 106.0
C30 C25 C26 108.3(4)
C25 C26 H26A 109.5
C25 C26 H26B 109.5
H26A C26 H26B 108.1
C27 C26 C25 110.6(4)
C27 C26 H26A 109.5
C27 C26 H26B 109.5
C26 C27 H27A 109.6
C26 C27 H27B 109.6
H27A C27 H27B 108.2
C28 C27 C26 110.1(4)
C28 C27 H27A 109.6
C28 C27 H27B 109.6
C27 C28 H28A 109.5
C27 C28 H28B 109.5
H28A C28 H28B 108.1
C29 C28 C27 110.9(4)
C29 C28 H28A 109.5
C29 C28 H28B 109.5
C28 C29 H29A 109.1
C28 C29 H29B 109.1
C28 C29 C30 112.3(4)
H29A C29 H29B 107.9
C30 C29 H29A 109.1
C30 C29 H29B 109.1
C25 C30 C29 110.1(4)
C25 C30 H30A 109.6
C25 C30 H30B 109.6
C29 C30 H30A 109.6
C29 C30 H30B 109.6
H30A C30 H30B 108.2
P2 C31 H31 107.2
C32 C31 P2 112.9(4)
C32 C31 H31 107.2
C36 C31 P2 112.5(4)
C36 C31 H31 107.2
C36 C31 C32 109.5(5)
C31 C32 H32A 109.4
C31 C32 H32B 109.4
H32A C32 H32B 108.0
C33 C32 C31 111.1(4)
C33 C32 H32A 109.4
C33 C32 H32B 109.4
C32 C33 H33A 109.3
C32 C33 H33B 109.3
H33A C33 H33B 108.0
C34 C33 C32 111.5(5)
C34 C33 H33A 109.3
C34 C33 H33B 109.3
C33 C34 H34A 109.5
C33 C34 H34B 109.5
C33 C34 C35 110.7(5)
H34A C34 H34B 108.1
C35 C34 H34A 109.5
C35 C34 H34B 109.5
C34 C35 H35A 109.3
C34 C35 H35B 109.3
C34 C35 C36 111.5(5)
H35A C35 H35B 108.0
C36 C35 H35A 109.3
C36 C35 H35B 109.3
C31 C36 H36A 109.4
C31 C36 H36B 109.4
C35 C36 C31 111.4(5)
C35 C36 H36A 109.4
C35 C36 H36B 109.4
H36A C36 H36B 108.0
Rh1 C37 H37 121.9
C38 C37 Rh1 71.1(3)
C38 C37 H37 121.9
C38 C37 C41 106.7(5)
C41 C37 Rh1 101.6(3)
C41 C37 H37 121.9
Rh1 C38 H38 122.4
C37 C38 Rh1 71.4(3)
C37 C38 H38 122.4
C37 C38 C39 104.7(5)
C39 C38 Rh1 101.6(3)
C39 C38 H38 122.4
C38 C39 H39 117.0
C40 C39 C38 101.6(4)
C40 C39 H39 117.0
C43 C39 C38 100.8(4)
C43 C39 H39 117.0
C43 C39 C40 100.5(4)
C39 C40 H40A 113.0
C39 C40 H40B 113.0
H40A C40 H40B 110.4
C41 C40 C39 93.6(3)
C41 C40 H40A 113.0
C41 C40 H40B 113.0
C37 C41 C40 101.1(4)
C37 C41 H41 117.0
C37 C41 C42 101.6(4)
C40 C41 H41 117.0
C40 C41 C42 100.1(4)
C42 C41 H41 117.0
Rh1 C42 H42 123.5
C41 C42 Rh1 93.8(3)
C41 C42 H42 123.5
C43 C42 Rh1 72.9(3)
C43 C42 C41 106.3(5)
C43 C42 H42 123.5
Rh1 C43 H43 123.0
C39 C43 Rh1 94.7(3)
C39 C43 H43 123.0
C42 C43 Rh1 73.7(3)
C42 C43 C39 106.8(5)
C42 C43 H43 123.0
F1 C44 S1 111.1(3)
F1 C44 F2 109.0(4)
F1 C44 F3 108.6(5)
F2 C44 S1 108.9(4)
F3 C44 S1 110.9(3)
F3 C44 F2 108.2(4)

loop_
_geom_bond_atom_site_label_1
_geom_bond_atom_site_label_2
_geom_bond_distance
Rh1 P1 2.3665(13)
Rh1 P2 2.3515(13)
Rh1 Si1 2.2490(11)
Rh1 C37 2.190(5)
Rh1 C38 2.186(5)
Rh1 C42 2.374(5)
Rh1 C43 2.364(5)
S1 O1 1.511(3)
S1 O2 1.422(3)
S1 O3 1.416(3)
S1 C44 1.827(5)
P1 C6 1.845(5)
P1 C13 1.885(5)
P1 C19 1.866(5)
P2 C12 1.836(5)
P2 C25 1.878(4)
P2 C31 1.866(5)
Si1 O1 1.796(3)
Si1 C1 1.887(5)
Si1 C7 1.891(5)
F1 C44 1.313(7)
F2 C44 1.322(5)
F3 C44 1.322(5)
C1 C2 1.397(7)
C1 C6 1.406(7)
C2 H2 0.9500
C2 C3 1.385(7)
C3 H3 0.9500
C3 C4 1.389(7)
C4 H4 0.9500
C4 C5 1.375(7)
C5 H5 0.9500
C5 C6 1.399(7)
C7 C8 1.396(7)
C7 C12 1.404(7)
C8 H8 0.9500
C8 C9 1.390(7)
C9 H9 0.9500
C9 C10 1.376(7)
C10 H10 0.9500
C10 C11 1.381(7)
C11 H11 0.9500
C11 C12 1.404(7)
C13 H13 1.0000
C13 C14 1.534(6)
C13 C18 1.532(7)
C14 H14A 0.9900
C14 H14B 0.9900
C14 C15 1.538(7)
C15 H15A 0.9900
C15 H15B 0.9900
C15 C16 1.518(7)
C16 H16A 0.9900
C16 H16B 0.9900
C16 C17 1.526(7)
C17 H17A 0.9900
C17 H17B 0.9900
C17 C18 1.522(7)
C18 H18A 0.9900
C18 H18B 0.9900
C19 H19 1.0000
C19 C20 1.535(7)
C19 C24 1.525(7)
C20 H20A 0.9900
C20 H20B 0.9900
C20 C21 1.528(7)
C21 H21A 0.9900
C21 H21B 0.9900
C21 C22 1.514(8)
C22 H22A 0.9900
C22 H22B 0.9900
C22 C23 1.510(7)
C23 H23A 0.9900
C23 H23B 0.9900
C23 C24 1.534(7)
C24 H24A 0.9900
C24 H24B 0.9900
C25 H25 1.0000
C25 C26 1.538(7)
C25 C30 1.534(6)
C26 H26A 0.9900
C26 H26B 0.9900
C26 C27 1.535(7)
C27 H27A 0.9900
C27 H27B 0.9900
C27 C28 1.531(7)
C28 H28A 0.9900
C28 H28B 0.9900
C28 C29 1.521(7)
C29 H29A 0.9900
C29 H29B 0.9900
C29 C30 1.541(7)
C30 H30A 0.9900
C30 H30B 0.9900
C31 H31 1.0000
C31 C32 1.529(7)
C31 C36 1.527(7)
C32 H32A 0.9900
C32 H32B 0.9900
C32 C33 1.523(7)
C33 H33A 0.9900
C33 H33B 0.9900
C33 C34 1.522(8)
C34 H34A 0.9900
C34 H34B 0.9900
C34 C35 1.523(9)
C35 H35A 0.9900
C35 H35B 0.9900
C35 C36 1.527(8)
C36 H36A 0.9900
C36 H36B 0.9900
C37 H37 1.0000
C37 C38 1.404(6)
C37 C41 1.531(7)
C38 H38 1.0000
C38 C39 1.546(7)
C39 H39 1.0000
C39 C40 1.537(7)
C39 C43 1.530(7)
C40 H40A 0.9900
C40 H40B 0.9900
C40 C41 1.531(7)
C41 H41 1.0000
C41 C42 1.540(7)
C42 H42 1.0000
C42 C43 1.361(7)
C43 H43 1.0000

loop_
_geom_torsion_atom_site_label_1
_geom_torsion_atom_site_label_2
_geom_torsion_atom_site_label_3
_geom_torsion_atom_site_label_4
_geom_torsion
Rh1 P1 C6 C1 7.6(4)
Rh1 P1 C6 C5 -177.1(4)
Rh1 P1 C13 C14 159.2(3)
Rh1 P1 C13 C18 -73.9(4)
Rh1 P1 C19 C20 77.5(4)
Rh1 P1 C19 C24 -48.9(4)
Rh1 P2 C12 C7 -8.3(4)
Rh1 P2 C12 C11 175.7(4)
Rh1 P2 C25 C26 74.1(4)
Rh1 P2 C25 C30 -159.4(3)
Rh1 P2 C31 C32 54.9(4)
Rh1 P2 C31 C36 -69.6(4)
Rh1 Si1 O1 S1 -136.6(3)
Rh1 Si1 C1 C2 -174.2(4)
Rh1 Si1 C1 C6 9.2(4)
Rh1 Si1 C7 C8 -178.7(4)
Rh1 Si1 C7 C12 -1.5(4)
Rh1 C37 C38 C39 97.5(4)
Rh1 C37 C41 C40 -108.2(3)
Rh1 C37 C41 C42 -5.3(4)
Rh1 C38 C39 C40 107.0(3)
Rh1 C38 C39 C43 3.8(4)
Rh1 C42 C43 C39 -90.1(4)
P1 C13 C14 C15 -172.9(4)
P1 C13 C18 C17 166.4(4)
P1 C19 C20 C21 179.5(4)
P1 C19 C24 C23 -177.3(4)
P2 C25 C26 C27 -166.7(3)
P2 C25 C30 C29 173.3(4)
P2 C31 C32 C33 176.6(4)
P2 C31 C36 C35 -176.7(4)
Si1 C1 C2 C3 -174.3(4)
Si1 C1 C6 P1 -10.4(5)
Si1 C1 C6 C5 174.1(4)
Si1 C7 C8 C9 177.4(4)
Si1 C7 C12 P2 6.3(5)
Si1 C7 C12 C11 -177.7(4)
O1 S1 C44 F1 64.3(4)
O1 S1 C44 F2 -175.5(4)
O1 S1 C44 F3 -56.6(4)
O1 Si1 C1 C2 -51.5(5)
O1 Si1 C1 C6 131.9(4)
O1 Si1 C7 C8 55.9(5)
O1 Si1 C7 C12 -127.0(4)
O2 S1 O1 Si1 -71.4(4)
O2 S1 C44 F1 -51.9(4)
O2 S1 C44 F2 68.3(4)
O2 S1 C44 F3 -172.8(4)
O3 S1 O1 Si1 66.9(4)
O3 S1 C44 F1 -179.3(3)
O3 S1 C44 F2 -59.1(4)
O3 S1 C44 F3 59.8(4)
C1 Si1 O1 S1 100.9(3)
C1 Si1 C7 C8 -50.3(5)
C1 Si1 C7 C12 126.9(4)
C1 C2 C3 C4 0.5(8)
C2 C1 C6 P1 172.7(4)
C2 C1 C6 C5 -2.8(8)
C2 C3 C4 C5 -2.6(8)
C3 C4 C5 C6 1.9(8)
C4 C5 C6 P1 -174.4(4)
C4 C5 C6 C1 0.8(8)
C6 P1 C13 C14 -82.7(4)
C6 P1 C13 C18 44.3(4)
C6 P1 C19 C20 -51.7(4)
C6 P1 C19 C24 -178.2(4)
C6 C1 C2 C3 2.2(8)
C7 Si1 O1 S1 -11.5(4)
C7 Si1 C1 C2 57.5(5)
C7 Si1 C1 C6 -119.1(4)
C7 C8 C9 C10 -0.6(8)
C8 C7 C12 P2 -176.3(4)
C8 C7 C12 C11 -0.3(8)
C8 C9 C10 C11 0.7(8)
C9 C10 C11 C12 -0.5(8)
C10 C11 C12 P2 176.1(4)
C10 C11 C12 C7 0.4(8)
C12 P2 C25 C26 -45.0(4)
C12 P2 C25 C30 81.5(4)
C12 P2 C31 C32 -176.7(4)
C12 P2 C31 C36 58.8(4)
C12 C7 C8 C9 0.4(8)
C13 P1 C6 C1 -109.9(4)
C13 P1 C6 C5 65.5(5)
C13 P1 C19 C20 -155.4(4)
C13 P1 C19 C24 78.1(4)
C13 C14 C15 C16 -55.9(6)
C14 C13 C18 C17 -61.4(6)
C14 C15 C16 C17 53.1(6)
C15 C16 C17 C18 -54.2(6)
C16 C17 C18 C13 59.4(6)
C18 C13 C14 C15 58.7(6)
C19 P1 C6 C1 145.4(4)
C19 P1 C6 C5 -39.2(5)
C19 P1 C13 C14 22.5(4)
C19 P1 C13 C18 149.5(4)
C19 C20 C21 C22 55.2(6)
C20 C19 C24 C23 55.0(6)
C20 C21 C22 C23 -57.7(6)
C21 C22 C23 C24 57.0(6)
C22 C23 C24 C19 -55.9(6)
C24 C19 C20 C21 -53.9(6)
C25 P2 C12 C7 109.8(4)
C25 P2 C12 C11 -66.2(5)
C25 P2 C31 C32 -72.1(4)
C25 P2 C31 C36 163.4(4)
C25 C26 C27 C28 -59.6(6)
C26 C25 C30 C29 -58.8(5)
C26 C27 C28 C29 55.1(6)
C27 C28 C29 C30 -54.2(6)
C28 C29 C30 C25 56.5(6)
C30 C25 C26 C27 61.3(5)
C31 P2 C12 C7 -145.2(4)
C31 P2 C12 C11 38.9(5)
C31 P2 C25 C26 -149.6(4)
C31 P2 C25 C30 -23.1(5)
C31 C32 C33 C34 57.1(6)
C32 C31 C36 C35 56.9(6)
C32 C33 C34 C35 -55.0(6)
C33 C34 C35 C36 54.5(6)
C34 C35 C36 C31 -56.2(6)
C36 C31 C32 C33 -57.3(6)
C37 C38 C39 C40 33.4(5)
C37 C38 C39 C43 -69.8(5)
C37 C41 C42 Rh1 4.8(4)
C37 C41 C42 C43 -68.5(5)
C38 C37 C41 C40 -34.6(5)
C38 C37 C41 C42 68.3(5)
C38 C39 C40 C41 -51.8(4)
C38 C39 C43 Rh1 -3.5(4)
C38 C39 C43 C42 70.9(5)
C39 C40 C41 C37 51.9(4)
C39 C40 C41 C42 -52.2(4)
C40 C39 C43 Rh1 -107.6(3)
C40 C39 C43 C42 -33.2(6)
C40 C41 C42 Rh1 108.5(3)
C40 C41 C42 C43 35.2(5)
C41 C37 C38 Rh1 -96.8(4)
C41 C37 C38 C39 0.7(6)
C41 C42 C43 Rh1 88.9(4)
C41 C42 C43 C39 -1.1(6)
C43 C39 C40 C41 51.7(4)
C44 S1 O1 Si1 178.3(3)
